data_7112148
loop_
_publ_author_name
'In-Hyeok Park'
'Anjana Chanthapally'
'Hyeong-Hwan Lee'
'Hong Sheng Quah'
'Shim Sung Lee'
'Jagadese J. Vittal'

_publ_section_title
;
 Solid-State Conversion of a MOF to a Metal-Organo Polymeric Framework
 (MOPF) via [2+2] Cycloaddition Reaction
;
_journal_name_full Chem.Commun.
_journal_page_first 3665
_journal_paper_doi 10.1039/C4CC00228H
_journal_volume 50
_journal_year 2014
_chemical_formula_sum 'C15 H11 N O4 Zn'
_chemical_formula_weight 334.62
_chemical_name_systematic
; 
 ? 
;
_space_group_IT_number 14
_symmetry_cell_setting monoclinic
_symmetry_space_group_name_Hall '-P 2yn'
_symmetry_space_group_name_H-M 'P 1 21/n 1'
_atom_sites_solution_hydrogens geom
_atom_sites_solution_primary direct
_atom_sites_solution_secondary difmap
_audit_creation_method SHELXL-97
_cell_angle_alpha 90.00
_cell_angle_beta 110.6840(10)
_cell_angle_gamma 90.00
_cell_formula_units_Z 4
_cell_length_a 6.84140(10)
_cell_length_b 21.8416(4)
_cell_length_c 9.4560(2)
_cell_measurement_reflns_used 9309
_cell_measurement_temperature 173(2)
_cell_measurement_theta_max 28.29
_cell_measurement_theta_min 2.48
_cell_volume 1321.91(4)
_computing_cell_refinement 'Bruker SAINT'
_computing_data_collection 'Bruker APEX2'
_computing_data_reduction 'Bruker SAINT'
_computing_molecular_graphics 'Bruker SHELXTL'
_computing_publication_material 'Bruker SHELXTL'
_computing_structure_refinement 'SHELXL-97 (Sheldrick, 1997)'
_computing_structure_solution 'SHELXS-97 (Sheldrick, 1990)'
_diffrn_ambient_temperature 173(2)
_diffrn_measured_fraction_theta_full 1.000
_diffrn_measured_fraction_theta_max 1.000
_diffrn_measurement_device_type 'Bruker APEX-II CCD'
_diffrn_measurement_method '\f and \w scans'
_diffrn_radiation_monochromator graphite
_diffrn_radiation_source 'fine-focus sealed tube'
_diffrn_radiation_type MoK\a
_diffrn_radiation_wavelength 0.71073
_diffrn_reflns_av_R_equivalents 0.0311
_diffrn_reflns_av_sigmaI/netI 0.0179
_diffrn_reflns_limit_h_max 8
_diffrn_reflns_limit_h_min -8
_diffrn_reflns_limit_k_max 26
_diffrn_reflns_limit_k_min -26
_diffrn_reflns_limit_l_max 11
_diffrn_reflns_limit_l_min -11
_diffrn_reflns_number 21774
_diffrn_reflns_theta_full 25.99
_diffrn_reflns_theta_max 25.99
_diffrn_reflns_theta_min 1.86
_diffrn_standards_number 0
_exptl_absorpt_coefficient_mu 1.873
_exptl_absorpt_correction_T_max 0.8348
_exptl_absorpt_correction_T_min 0.6250
_exptl_absorpt_correction_type multi-scan
_exptl_absorpt_process_details 'SADABS (Shelcrick, 2008)'
_exptl_crystal_colour orange
_exptl_crystal_density_diffrn 1.681
_exptl_crystal_density_method 'not measured'
_exptl_crystal_description block
_exptl_crystal_F_000 680
_exptl_crystal_size_max 0.28
_exptl_crystal_size_mid 0.12
_exptl_crystal_size_min 0.10
_refine_diff_density_max 1.242
_refine_diff_density_min -0.551
_refine_diff_density_rms 0.073
_refine_ls_extinction_method none
_refine_ls_goodness_of_fit_ref 1.097
_refine_ls_hydrogen_treatment constr
_refine_ls_matrix_type full
_refine_ls_number_parameters 190
_refine_ls_number_reflns 2607
_refine_ls_number_restraints 0
_refine_ls_restrained_S_all 1.097
_refine_ls_R_factor_all 0.0342
_refine_ls_R_factor_gt 0.0316
_refine_ls_shift/su_max 0.001
_refine_ls_shift/su_mean 0.000
_refine_ls_structure_factor_coef Fsqd
_refine_ls_weighting_details 'calc w=1/[\s^2^(Fo^2^)+(0.0324P)^2^+1.9874P] where P=(Fo^2^+2Fc^2^)/3'
_refine_ls_weighting_scheme calc
_refine_ls_wR_factor_gt 0.0781
_refine_ls_wR_factor_ref 0.0794
_reflns_number_gt 2424
_reflns_number_total 2607
_reflns_threshold_expression >2sigma(I)
_cod_data_source_file c4cc00228h.txt
_cod_data_source_block formate1
_cod_original_sg_symbol_H-M P2(1)/n
_cod_database_code 7112148

loop_
_symmetry_equiv_pos_as_xyz
'x, y, z'
'-x+1/2, y+1/2, -z+1/2'
'-x, -y, -z'
'x-1/2, -y-1/2, z-1/2'

loop_
_atom_site_label
_atom_site_type_symbol
_atom_site_fract_x
_atom_site_fract_y
_atom_site_fract_z
_atom_site_U_iso_or_equiv
_atom_site_adp_type
_atom_site_occupancy
_atom_site_symmetry_multiplicity
_atom_site_calc_flag
_atom_site_refinement_flags
Zn1 Zn 0.31756(4) 0.257549(12) 0.54732(3) 0.01940(11) Uani 1 1 d .
O1 O 0.4554(3) 0.33380(8) 0.5314(2) 0.0323(4) Uani 1 1 d .
O2 O 0.1497(3) 0.37457(9) 0.5132(2) 0.0369(5) Uani 1 1 d .
N1 N 0.5122(3) 0.19437(9) 0.5117(2) 0.0212(4) Uani 1 1 d .
C1 C 0.4760(4) 0.16552(11) 0.3792(3) 0.0221(5) Uani 1 1 d .
H1 H 0.3439 0.1709 0.3012 0.027 Uiso 1 1 calc R
C2 C 0.6216(4) 0.12858(11) 0.3512(3) 0.0224(5) Uani 1 1 d .
H2 H 0.5892 0.1094 0.2554 0.027 Uiso 1 1 calc R
C3 C 0.8168(4) 0.11924(11) 0.4635(3) 0.0208(5) Uani 1 1 d .
C4 C 0.8513(4) 0.14821(12) 0.6026(3) 0.0242(5) Uani 1 1 d .
H4 H 0.9797 0.1424 0.6839 0.029 Uiso 1 1 calc R
C5 C 0.7003(4) 0.18482(12) 0.6211(3) 0.0251(5) Uani 1 1 d .
H5 H 0.7289 0.2046 0.7157 0.030 Uiso 1 1 calc R
C6 C 0.9750(4) 0.08191(12) 0.4353(3) 0.0237(5) Uani 1 1 d .
H6 H 0.9382 0.0625 0.3396 0.028 Uiso 1 1 calc R
C7 C 1.1677(4) 0.07286(11) 0.5336(3) 0.0248(5) Uani 1 1 d .
H7 H 1.2024 0.0934 0.6279 0.030 Uiso 1 1 calc R
C8 C 1.3336(4) 0.03467(11) 0.5132(3) 0.0206(5) Uani 1 1 d .
C9 C 1.3125(4) 0.00385(11) 0.3790(3) 0.0215(5) Uani 1 1 d .
H9 H 1.1843 0.0061 0.2958 0.026 Uiso 1 1 calc R
C10 C 1.5248(4) 0.02971(11) 0.6339(3) 0.0214(5) Uani 1 1 d .
H10 H 1.5421 0.0500 0.7264 0.026 Uiso 1 1 calc R
C11 C 0.3317(4) 0.37936(11) 0.5181(3) 0.0253(6) Uani 1 1 d .
C12 C 0.4211(4) 0.44163(11) 0.5087(3) 0.0201(5) Uani 1 1 d .
C13 C 0.3126(4) 0.49364(12) 0.5228(3) 0.0218(5) Uani 1 1 d .
H13A H 0.1840 0.4893 0.5391 0.026 Uiso 1 1 calc R
C14 C 0.6109(4) 0.44816(11) 0.4865(3) 0.0219(5) Uani 1 1 d .
H14 H 0.6876 0.4130 0.4777 0.026 Uiso 1 1 calc R
O3 O -0.2583(3) 0.26612(8) 0.2222(2) 0.0255(4) Uani 1 1 d .
O4 O 0.0648(3) 0.24254(8) 0.3670(2) 0.0228(4) Uani 1 1 d .
C15 C -0.1145(4) 0.26304(11) 0.3479(3) 0.0224(5) Uani 1 1 d .
H15 H -0.1422 0.2770 0.4341 0.027 Uiso 1 1 calc R

loop_
_atom_site_aniso_label
_atom_site_aniso_U_11
_atom_site_aniso_U_22
_atom_site_aniso_U_33
_atom_site_aniso_U_23
_atom_site_aniso_U_13
_atom_site_aniso_U_12
Zn1 0.02082(17) 0.01483(16) 0.02048(17) 0.00091(10) 0.00473(12) -0.00096(10)
O1 0.0387(11) 0.0164(9) 0.0345(11) 0.0041(8) 0.0041(9) -0.0057(8)
O2 0.0444(12) 0.0291(10) 0.0460(12) -0.0085(9) 0.0268(10) -0.0175(9)
N1 0.0235(11) 0.0154(9) 0.0237(11) 0.0002(8) 0.0071(9) -0.0009(8)
C1 0.0215(12) 0.0207(12) 0.0227(12) 0.0021(10) 0.0060(10) -0.0011(10)
C2 0.0228(12) 0.0251(12) 0.0180(12) 0.0006(10) 0.0057(10) -0.0010(10)
C3 0.0199(12) 0.0209(12) 0.0232(12) 0.0032(10) 0.0096(10) -0.0018(9)
C4 0.0184(12) 0.0277(13) 0.0226(13) -0.0007(10) 0.0025(10) -0.0022(10)
C5 0.0250(13) 0.0241(12) 0.0240(13) -0.0049(10) 0.0058(11) -0.0032(10)
C6 0.0243(13) 0.0245(12) 0.0232(13) -0.0007(10) 0.0096(11) 0.0008(10)
C7 0.0281(13) 0.0208(12) 0.0258(13) -0.0010(10) 0.0100(11) 0.0032(10)
C8 0.0198(12) 0.0211(12) 0.0209(12) 0.0009(10) 0.0072(10) -0.0002(9)
C9 0.0201(12) 0.0224(12) 0.0190(12) -0.0004(10) 0.0032(9) 0.0001(9)
C10 0.0235(12) 0.0223(12) 0.0172(12) -0.0029(9) 0.0056(10) -0.0012(10)
C11 0.0398(16) 0.0183(12) 0.0153(12) -0.0019(9) 0.0067(11) -0.0084(11)
C12 0.0250(13) 0.0185(11) 0.0122(11) 0.0007(9) 0.0009(9) -0.0059(9)
C13 0.0213(12) 0.0242(12) 0.0179(12) 0.0004(9) 0.0046(10) -0.0040(10)
C14 0.0250(13) 0.0190(12) 0.0183(12) 0.0000(9) 0.0035(10) 0.0013(10)
O3 0.0244(9) 0.0289(9) 0.0212(9) -0.0008(7) 0.0055(8) 0.0042(7)
O4 0.0234(9) 0.0203(8) 0.0209(9) -0.0008(7) 0.0030(7) 0.0000(7)
C15 0.0259(13) 0.0201(12) 0.0213(13) -0.0015(10) 0.0083(11) -0.0024(10)

loop_
_atom_type_symbol
_atom_type_description
_atom_type_scat_dispersion_real
_atom_type_scat_dispersion_imag
_atom_type_scat_source
C C 0.0033 0.0016 'International Tables Vol C Tables 4.2.6.8 and 6.1.1.4'
H H 0.0000 0.0000 'International Tables Vol C Tables 4.2.6.8 and 6.1.1.4'
N N 0.0061 0.0033 'International Tables Vol C Tables 4.2.6.8 and 6.1.1.4'
O O 0.0106 0.0060 'International Tables Vol C Tables 4.2.6.8 and 6.1.1.4'
Zn Zn 0.2839 1.4301 'International Tables Vol C Tables 4.2.6.8 and 6.1.1.4'

loop_
_geom_angle_atom_site_label_1
_geom_angle_atom_site_label_2
_geom_angle_atom_site_label_3
_geom_angle
_geom_angle_site_symmetry_1
_geom_angle_site_symmetry_3
O1 Zn1 O3 124.65(8) . 4_666
O1 Zn1 O4 112.00(8) . .
O3 Zn1 O4 105.68(8) 4_666 .
O1 Zn1 N1 101.83(8) . .
O3 Zn1 N1 110.15(8) 4_666 .
O4 Zn1 N1 99.76(8) . .
C11 O1 Zn1 110.52(17) . .
C1 N1 C5 116.9(2) . .
C1 N1 Zn1 123.92(17) . .
C5 N1 Zn1 118.79(17) . .
N1 C1 C2 123.0(2) . .
C1 C2 C3 120.1(2) . .
C2 C3 C4 116.5(2) . .
C2 C3 C6 121.1(2) . .
C4 C3 C6 122.4(2) . .
C5 C4 C3 120.0(2) . .
N1 C5 C4 123.4(2) . .
C7 C6 C3 125.0(2) . .
C6 C7 C8 127.6(2) . .
C9 C8 C10 117.9(2) . .
C9 C8 C7 123.6(2) . .
C10 C8 C7 118.4(2) . .
C10 C9 C8 120.7(2) 3_856 .
C9 C10 C8 121.4(2) 3_856 .
O2 C11 O1 124.0(2) . .
O2 C11 C12 120.0(2) . .
O1 C11 C12 116.0(2) . .
C13 C12 C14 119.2(2) . .
C13 C12 C11 119.4(2) . .
C14 C12 C11 121.4(2) . .
C14 C13 C12 121.1(2) 3_666 .
C13 C14 C12 119.7(2) 3_666 .
C15 O3 Zn1 115.65(17) . 4_565
C15 O4 Zn1 125.16(16) . .
O3 C15 O4 123.8(2) . .

loop_
_geom_bond_atom_site_label_1
_geom_bond_atom_site_label_2
_geom_bond_distance
_geom_bond_site_symmetry_2
Zn1 O1 1.9456(18) .
Zn1 O3 1.9690(18) 4_666
Zn1 O4 1.9804(18) .
Zn1 N1 2.027(2) .
O1 C11 1.283(3) .
O2 C11 1.234(3) .
N1 C1 1.345(3) .
N1 C5 1.352(3) .
C1 C2 1.378(3) .
C2 C3 1.397(3) .
C3 C4 1.402(4) .
C3 C6 1.453(3) .
C4 C5 1.365(4) .
C6 C7 1.333(4) .
C7 C8 1.475(3) .
C8 C9 1.398(3) .
C8 C10 1.404(3) .
C9 C10 1.373(3) 3_856
C10 C9 1.373(3) 3_856
C11 C12 1.507(3) .
C12 C13 1.389(4) .
C12 C14 1.394(3) .
C13 C14 1.389(3) 3_666
C14 C13 1.389(3) 3_666
O3 C15 1.249(3) .
O3 Zn1 1.9690(18) 4_565
O4 C15 1.257(3) .
